data_4312228
loop_
_publ_author_name
'Michael J. McNevin'
'John R. Hagadorn'

_publ_contact_author_address '215 UCB, Boulder, CO, 80309-0215, USA'
_publ_contact_author_name 'John R. Hagadorn'
_publ_section_title
;
 Dititanium Complexes of Preorganized Binucleating Bis(amidinates)
;
_journal_name_full 'Inorganic Chemistry'
_journal_page_first 8547
_journal_page_last 8554
_journal_paper_doi 10.1021/ic0488841
_journal_volume 43
_journal_year 2004
_chemical_formula_sum 'C38 H70 N10 O Ti2'
_chemical_formula_weight 778.84
_chemical_name_common tBuEtLDBFTi2(NMe2)6
_chemical_name_systematic
; 
 ? 
;
_space_group_IT_number 14
_symmetry_cell_setting monoclinic
_symmetry_space_group_name_Hall '-P 2ybc'
_symmetry_space_group_name_H-M 'P 1 21/c 1'
_atom_sites_solution_hydrogens geom
_atom_sites_solution_primary direct
_atom_sites_solution_secondary difmap
_audit_creation_method SHELXL-97
_cell_angle_alpha 90.00
_cell_angle_beta 104.0930(10)
_cell_angle_gamma 90.00
_cell_formula_units_Z 4
_cell_length_a 25.0720(10)
_cell_length_b 12.5882(5)
_cell_length_c 14.6516(6)
_cell_measurement_reflns_used 7693
_cell_measurement_temperature 147(2)
_cell_measurement_theta_max 60.804
_cell_measurement_theta_min 2.188
_cell_volume 4485.0(3)
_computing_cell_refinement 'SAINT, Bruker'
_computing_data_collection 'SMART, Bruker'
_computing_data_reduction 'SAINT, Bruker'
_computing_molecular_graphics 'SHELXTL, Bruker'
_computing_structure_refinement 'SHELXL-97 (Sheldrick, 1997)'
_computing_structure_solution 'SHELXS-97 (Sheldrick, 1990)'
_diffrn_ambient_temperature 147(2)
_diffrn_measured_fraction_theta_full 1.000
_diffrn_measured_fraction_theta_max 1.000
_diffrn_radiation_monochromator graphite
_diffrn_radiation_source 'fine-focus sealed tube'
_diffrn_radiation_type MoK\a
_diffrn_radiation_wavelength 0.71073
_diffrn_reflns_av_R_equivalents 0.0997
_diffrn_reflns_av_sigmaI/netI 0.0842
_diffrn_reflns_limit_h_max 32
_diffrn_reflns_limit_h_min -30
_diffrn_reflns_limit_k_max 15
_diffrn_reflns_limit_k_min -16
_diffrn_reflns_limit_l_max 19
_diffrn_reflns_limit_l_min -19
_diffrn_reflns_number 36345
_diffrn_reflns_theta_full 27.48
_diffrn_reflns_theta_max 27.48
_diffrn_reflns_theta_min 1.67
_exptl_absorpt_coefficient_mu 0.395
_exptl_absorpt_correction_T_max 1.00
_exptl_absorpt_correction_T_min 0.230
_exptl_absorpt_correction_type multi-scan
_exptl_absorpt_process_details
;
absorption correction applied using SADABS (Blessing, R. H. Acta Crystallogr., 
Sect. A 1995, 51, 33-38)
;
_exptl_crystal_colour yellow
_exptl_crystal_density_diffrn 1.153
_exptl_crystal_density_method 'not measured'
_exptl_crystal_description 'irregular prism'
_exptl_crystal_F_000 1680
_exptl_crystal_size_max 0.40
_exptl_crystal_size_mid 0.20
_exptl_crystal_size_min 0.05
_refine_diff_density_max 0.506
_refine_diff_density_min -0.384
_refine_diff_density_rms 0.070
_refine_ls_extinction_method none
_refine_ls_goodness_of_fit_ref 0.994
_refine_ls_hydrogen_treatment mixed
_refine_ls_matrix_type full
_refine_ls_number_parameters 480
_refine_ls_number_reflns 10282
_refine_ls_number_restraints 0
_refine_ls_restrained_S_all 0.994
_refine_ls_R_factor_all 0.1104
_refine_ls_R_factor_gt 0.0631
_refine_ls_shift/su_max 0.001
_refine_ls_shift/su_mean 0.000
_refine_ls_structure_factor_coef Fsqd
_refine_ls_weighting_details 'calc w=1/[\s^2^(Fo^2^)+(0.0911P)^2^+0.0000P] where P=(Fo^2^+2Fc^2^)/3'
_refine_ls_weighting_scheme calc
_refine_ls_wR_factor_gt 0.1552
_refine_ls_wR_factor_ref 0.1756
_reflns_number_gt 6289
_reflns_number_total 10282
_reflns_threshold_expression >2sigma(I)
_cod_data_source_file ic0488841si20040813_063613_1.cif
_cod_data_source_block compound_2
_cod_database_code 4312228

loop_
_symmetry_equiv_pos_as_xyz
'x, y, z'
'-x, y+1/2, -z+1/2'
'-x, -y, -z'
'x, -y-1/2, z-1/2'

loop_
_atom_site_label
_atom_site_type_symbol
_atom_site_fract_x
_atom_site_fract_y
_atom_site_fract_z
_atom_site_U_iso_or_equiv
_atom_site_adp_type
_atom_site_occupancy
_atom_site_symmetry_multiplicity
_atom_site_calc_flag
_atom_site_refinement_flags
_atom_site_disorder_assembly
_atom_site_disorder_group
Ti1 Ti 0.10564(2) 0.39866(4) -0.21747(4) 0.02984(15) Uani 1 1 d . A .
Ti2 Ti 0.39434(2) 0.39188(4) 0.06838(4) 0.02888(15) Uani 1 1 d . A .
O1 O 0.26277(8) 0.66689(14) -0.08086(13) 0.0274(4) Uani 1 1 d . A .
N1 N 0.15683(10) 0.5198(2) -0.27213(17) 0.0339(6) Uani 1 1 d . . .
N2 N 0.14241(11) 0.5191(2) -0.13009(17) 0.0356(6) Uani 1 1 d . . .
N3 N 0.38848(11) 0.5306(2) -0.01047(17) 0.0353(6) Uani 1 1 d . A .
N4 N 0.36393(10) 0.53931(19) 0.12368(16) 0.0309(6) Uani 1 1 d . A .
N5 N 0.03964(11) 0.4244(2) -0.31067(18) 0.0364(6) Uani 1 1 d . . .
N6 N 0.14425(12) 0.2759(2) -0.2427(2) 0.0422(7) Uani 1 1 d . . .
N7 N 0.07236(11) 0.3342(2) -0.12520(19) 0.0414(7) Uani 1 1 d . . .
N8 N 0.33438(12) 0.3044(2) 0.0763(2) 0.0438(7) Uani 1 1 d . . .
N9 N 0.42035(12) 0.3070(2) -0.02138(18) 0.0394(6) Uani 1 1 d . . .
N10 N 0.45627(11) 0.3703(2) 0.17326(18) 0.0394(6) Uani 1 1 d . . .
C1 C 0.15808(11) 0.5763(2) -0.1968(2) 0.0294(6) Uani 1 1 d . A .
C2 C 0.17058(12) 0.6925(2) -0.1819(2) 0.0293(6) Uani 1 1 d . . .
C3 C 0.13199(13) 0.7708(3) -0.2210(2) 0.0386(7) Uani 1 1 d . A .
H3 H 0.0970 0.7495 -0.2579 0.046 Uiso 1 1 calc R . .
C4 C 0.14320(14) 0.8791(2) -0.2076(2) 0.0398(8) Uani 1 1 d . . .
H4 H 0.1159 0.9295 -0.2358 0.048 Uiso 1 1 calc R A .
C5 C 0.19309(13) 0.9140(2) -0.1542(2) 0.0350(7) Uani 1 1 d . A .
H5 H 0.2007 0.9878 -0.1462 0.042 Uiso 1 1 calc R . .
C6 C 0.23224(12) 0.8388(2) -0.1121(2) 0.0288(6) Uani 1 1 d . . .
C7 C 0.21994(12) 0.7305(2) -0.12756(19) 0.0262(6) Uani 1 1 d . A .
C8 C 0.28658(12) 0.8431(2) -0.05134(19) 0.0285(6) Uani 1 1 d . A .
C9 C 0.30297(12) 0.7366(2) -0.03372(19) 0.0272(6) Uani 1 1 d . . .
C10 C 0.32310(14) 0.9230(2) -0.0087(2) 0.0335(7) Uani 1 1 d . . .
H10 H 0.3134 0.9958 -0.0188 0.040 Uiso 1 1 calc R A .
C11 C 0.37322(14) 0.8943(2) 0.0481(2) 0.0344(7) Uani 1 1 d . A .
H11 H 0.3985 0.9481 0.0764 0.041 Uiso 1 1 calc R . .
C12 C 0.38760(13) 0.7877(2) 0.0650(2) 0.0329(7) Uani 1 1 d . . .
H12 H 0.4226 0.7707 0.1044 0.040 Uiso 1 1 calc R A .
C13 C 0.35224(12) 0.7053(2) 0.02589(19) 0.0278(6) Uani 1 1 d . A .
C14 C 0.36748(12) 0.5910(2) 0.04768(19) 0.0265(6) Uani 1 1 d . . .
C15 C 0.2116(2) 0.6401(4) -0.3532(4) 0.0408(13) Uiso 0.676(7) 1 d P A 1
H15A H 0.1943 0.7074 -0.3427 0.061 Uiso 0.676(7) 1 calc PR A 1
H15B H 0.2239 0.6445 -0.4116 0.061 Uiso 0.676(7) 1 calc PR A 1
H15C H 0.2432 0.6262 -0.3004 0.061 Uiso 0.676(7) 1 calc PR A 1
C16 C 0.1157(2) 0.5878(5) -0.4284(4) 0.0487(15) Uiso 0.676(7) 1 d P A 1
H16A H 0.0892 0.5292 -0.4390 0.073 Uiso 0.676(7) 1 calc PR A 1
H16B H 0.1228 0.6096 -0.4885 0.073 Uiso 0.676(7) 1 calc PR A 1
H16C H 0.1007 0.6479 -0.4003 0.073 Uiso 0.676(7) 1 calc PR A 1
C17 C 0.1904(2) 0.4543(4) -0.4045(4) 0.0458(15) Uiso 0.676(7) 1 d P A 1
H17A H 0.2257 0.4311 -0.3646 0.069 Uiso 0.676(7) 1 calc PR A 1
H17B H 0.1950 0.4726 -0.4671 0.069 Uiso 0.676(7) 1 calc PR A 1
H17C H 0.1634 0.3967 -0.4100 0.069 Uiso 0.676(7) 1 calc PR A 1
C18 C 0.1702(4) 0.5507(7) -0.3609(6) 0.035(3) Uiso 0.676(7) 1 d P A 1
C15A C 0.1339(6) 0.6584(11) -0.4097(9) 0.060(4) Uiso 0.324(7) 1 d P A 2
H15D H 0.0943 0.6495 -0.4157 0.090 Uiso 0.324(7) 1 calc PR A 2
H15E H 0.1406 0.6686 -0.4723 0.090 Uiso 0.324(7) 1 calc PR A 2
H15F H 0.1471 0.7207 -0.3705 0.090 Uiso 0.324(7) 1 calc PR A 2
C16A C 0.1488(6) 0.4678(9) -0.4301(8) 0.053(3) Uiso 0.324(7) 1 d P A 2
H16D H 0.1088 0.4576 -0.4467 0.080 Uiso 0.324(7) 1 calc PR A 2
H16E H 0.1667 0.4043 -0.3979 0.080 Uiso 0.324(7) 1 calc PR A 2
H16F H 0.1614 0.4797 -0.4875 0.080 Uiso 0.324(7) 1 calc PR A 2
C17A C 0.2274(5) 0.5814(10) -0.3453(8) 0.046(3) Uiso 0.324(7) 1 d P A 2
H17D H 0.2374 0.6004 -0.4039 0.068 Uiso 0.324(7) 1 calc PR A 2
H17E H 0.2466 0.5160 -0.3198 0.068 Uiso 0.324(7) 1 calc PR A 2
H17F H 0.2381 0.6390 -0.2995 0.068 Uiso 0.324(7) 1 calc PR A 2
C18A C 0.1633(7) 0.5631(14) -0.3658(12) 0.027(5) Uiso 0.324(7) 1 d P A 2
C19 C 0.08511(17) 0.6032(3) -0.0344(3) 0.0614(11) Uani 1 1 d . . .
H19A H 0.0747 0.6616 -0.0794 0.092 Uiso 1 1 calc R A .
H19B H 0.0861 0.6288 0.0292 0.092 Uiso 1 1 calc R . .
H19C H 0.0581 0.5457 -0.0509 0.092 Uiso 1 1 calc R . .
C20 C 0.14131(15) 0.5623(3) -0.0375(2) 0.0447(8) Uani 1 1 d . A .
H20A H 0.1683 0.6210 -0.0217 0.063 Uiso 1 1 calc R . .
H20B H 0.1525 0.5061 0.0106 0.063 Uiso 1 1 calc R . .
C21 C 0.35425(17) 0.5119(3) -0.1813(2) 0.0566(10) Uani 1 1 d . A .
H21A H 0.3606 0.4350 -0.1770 0.085 Uiso 1 1 calc R . .
H21B H 0.3592 0.5378 -0.2418 0.085 Uiso 1 1 calc R . .
H21C H 0.3167 0.5271 -0.1767 0.085 Uiso 1 1 calc R . .
C22 C 0.39485(15) 0.5670(3) -0.1017(2) 0.0397(8) Uani 1 1 d . . .
H22A H 0.4328 0.5523 -0.1069 0.056 Uiso 1 1 calc R A .
H22B H 0.3889 0.6447 -0.1069 0.056 Uiso 1 1 calc R . .
C23 C 0.36259(19) 0.6646(3) 0.2549(3) 0.0644(13) Uani 1 1 d . A .
H23A H 0.4017 0.6481 0.2788 0.097 Uiso 1 1 calc R . .
H23B H 0.3457 0.6755 0.3078 0.097 Uiso 1 1 calc R . .
H23C H 0.3587 0.7294 0.2167 0.097 Uiso 1 1 calc R . .
C24 C 0.27488(16) 0.6016(3) 0.1496(3) 0.0619(11) Uani 1 1 d . A .
H24A H 0.2737 0.6685 0.1150 0.093 Uiso 1 1 calc R . .
H24B H 0.2547 0.6098 0.1986 0.093 Uiso 1 1 calc R . .
H24C H 0.2579 0.5451 0.1061 0.093 Uiso 1 1 calc R . .
C25 C 0.33456(16) 0.4767(3) 0.2577(2) 0.0436(8) Uani 1 1 d . A .
H25A H 0.3160 0.4171 0.2199 0.065 Uiso 1 1 calc R . .
H25B H 0.3153 0.4941 0.3065 0.065 Uiso 1 1 calc R . .
H25C H 0.3727 0.4570 0.2873 0.065 Uiso 1 1 calc R . .
C26 C 0.33410(14) 0.5727(2) 0.1946(2) 0.0350(7) Uani 1 1 d . . .
C27 C 0.01070(15) 0.5240(3) -0.3121(3) 0.0552(10) Uani 1 1 d . A .
H27A H 0.0058 0.5572 -0.3741 0.083 Uiso 1 1 calc R . .
H27B H 0.0320 0.5714 -0.2637 0.083 Uiso 1 1 calc R . .
H27C H -0.0254 0.5108 -0.2995 0.083 Uiso 1 1 calc R . .
C28 C 0.00951(16) 0.3518(3) -0.3807(3) 0.0592(10) Uani 1 1 d . A .
H28A H -0.0273 0.3406 -0.3707 0.089 Uiso 1 1 calc R . .
H28B H 0.0290 0.2838 -0.3755 0.089 Uiso 1 1 calc R . .
H28C H 0.0064 0.3817 -0.4436 0.089 Uiso 1 1 calc R . .
C29 C 0.1203(2) 0.1694(3) -0.2461(3) 0.0686(12) Uani 1 1 d . A .
H29A H 0.1259 0.1314 -0.3014 0.103 Uiso 1 1 calc R . .
H29B H 0.0808 0.1753 -0.2501 0.103 Uiso 1 1 calc R . .
H29C H 0.1381 0.1303 -0.1890 0.103 Uiso 1 1 calc R . .
C30 C 0.20206(16) 0.2689(3) -0.2404(3) 0.0589(10) Uani 1 1 d . A .
H30A H 0.2206 0.2244 -0.1873 0.088 Uiso 1 1 calc R . .
H30B H 0.2182 0.3402 -0.2332 0.088 Uiso 1 1 calc R . .
H30C H 0.2065 0.2374 -0.2993 0.088 Uiso 1 1 calc R . .
C31 C 0.01562(15) 0.3357(3) -0.1181(3) 0.0537(10) Uani 1 1 d . A .
H31A H 0.0030 0.2628 -0.1130 0.081 Uiso 1 1 calc R . .
H31B H -0.0074 0.3693 -0.1744 0.081 Uiso 1 1 calc R . .
H31C H 0.0130 0.3761 -0.0622 0.081 Uiso 1 1 calc R . .
C32 C 0.10664(17) 0.2844(4) -0.0421(3) 0.0695(13) Uani 1 1 d . A .
H32A H 0.1049 0.3257 0.0138 0.104 Uiso 1 1 calc R . .
H32B H 0.1447 0.2817 -0.0479 0.104 Uiso 1 1 calc R . .
H32C H 0.0935 0.2120 -0.0361 0.104 Uiso 1 1 calc R . .
C33 C 0.28068(17) 0.3289(4) 0.0180(3) 0.0730(13) Uani 1 1 d . . .
H33A H 0.2681 0.2701 -0.0259 0.110 Uiso 1 1 calc R . .
H33B H 0.2826 0.3941 -0.0176 0.110 Uiso 1 1 calc R . .
H33C H 0.2548 0.3390 0.0577 0.110 Uiso 1 1 calc R . .
C34 C 0.3344(2) 0.2102(3) 0.1335(3) 0.0644(12) Uani 1 1 d . . .
H34A H 0.3114 0.2226 0.1777 0.097 Uiso 1 1 calc R . .
H34B H 0.3721 0.1946 0.1687 0.097 Uiso 1 1 calc R . .
H34C H 0.3198 0.1499 0.0927 0.097 Uiso 1 1 calc R . .
C35 C 0.47153(16) 0.3355(3) -0.0455(3) 0.0552(10) Uani 1 1 d . . .
H35A H 0.4972 0.2755 -0.0319 0.083 Uiso 1 1 calc R . .
H35B H 0.4879 0.3972 -0.0083 0.083 Uiso 1 1 calc R . .
H35C H 0.4640 0.3529 -0.1127 0.083 Uiso 1 1 calc R . .
C36 C 0.39543(19) 0.2153(3) -0.0753(3) 0.0625(11) Uani 1 1 d . . .
H36A H 0.3891 0.2307 -0.1427 0.094 Uiso 1 1 calc R . .
H36B H 0.3603 0.1993 -0.0603 0.094 Uiso 1 1 calc R . .
H36C H 0.4200 0.1541 -0.0594 0.094 Uiso 1 1 calc R . .
C37 C 0.48866(17) 0.2726(3) 0.1886(3) 0.0620(12) Uani 1 1 d . . .
H37A H 0.5261 0.2876 0.1829 0.093 Uiso 1 1 calc R . .
H37B H 0.4716 0.2197 0.1414 0.093 Uiso 1 1 calc R . .
H37C H 0.4900 0.2450 0.2517 0.093 Uiso 1 1 calc R . .
C38 C 0.48017(14) 0.4484(3) 0.2432(2) 0.0506(9) Uani 1 1 d . . .
H38A H 0.4776 0.4236 0.3054 0.076 Uiso 1 1 calc R . .
H38B H 0.4603 0.5157 0.2286 0.076 Uiso 1 1 calc R . .
H38C H 0.5189 0.4590 0.2432 0.076 Uiso 1 1 calc R . .

loop_
_atom_site_aniso_label
_atom_site_aniso_U_11
_atom_site_aniso_U_22
_atom_site_aniso_U_33
_atom_site_aniso_U_23
_atom_site_aniso_U_13
_atom_site_aniso_U_12
Ti1 0.0254(3) 0.0294(3) 0.0342(3) 0.0034(2) 0.0062(2) -0.0008(2)
Ti2 0.0301(3) 0.0286(3) 0.0282(3) -0.0011(2) 0.0075(2) 0.0025(2)
O1 0.0268(11) 0.0240(10) 0.0300(10) 0.0002(8) 0.0043(9) 0.0007(9)
N1 0.0344(14) 0.0356(14) 0.0320(13) -0.0034(11) 0.0092(12) -0.0104(12)
N2 0.0359(15) 0.0371(14) 0.0353(14) 0.0021(11) 0.0117(12) -0.0028(12)
N3 0.0458(16) 0.0339(13) 0.0287(13) 0.0004(11) 0.0139(12) 0.0060(13)
N4 0.0342(14) 0.0328(13) 0.0278(12) 0.0006(10) 0.0115(11) 0.0046(11)
N5 0.0277(14) 0.0366(14) 0.0421(15) 0.0045(12) 0.0030(12) -0.0006(12)
N6 0.0386(16) 0.0335(14) 0.0543(17) 0.0053(13) 0.0110(14) 0.0047(13)
N7 0.0314(15) 0.0477(16) 0.0456(16) 0.0103(13) 0.0101(13) -0.0068(13)
N8 0.0452(18) 0.0406(15) 0.0477(16) -0.0101(13) 0.0153(14) -0.0130(14)
N9 0.0473(17) 0.0347(14) 0.0394(14) -0.0056(12) 0.0169(13) 0.0023(13)
N10 0.0350(15) 0.0494(16) 0.0332(14) 0.0071(12) 0.0068(12) 0.0124(13)
C1 0.0180(14) 0.0337(15) 0.0341(15) 0.0016(12) 0.0018(12) -0.0020(12)
C2 0.0260(15) 0.0318(15) 0.0309(15) 0.0017(12) 0.0083(13) 0.0021(13)
C3 0.0262(17) 0.0426(18) 0.0450(18) 0.0044(15) 0.0050(14) 0.0046(15)
C4 0.0334(18) 0.0362(17) 0.0505(19) 0.0091(15) 0.0115(16) 0.0129(15)
C5 0.0383(18) 0.0285(15) 0.0411(17) 0.0024(13) 0.0150(15) 0.0056(14)
C6 0.0297(16) 0.0288(15) 0.0296(14) -0.0014(12) 0.0106(13) 0.0021(13)
C7 0.0292(16) 0.0235(14) 0.0273(14) 0.0025(11) 0.0098(12) 0.0044(12)
C8 0.0334(17) 0.0263(14) 0.0276(14) -0.0011(12) 0.0108(13) -0.0002(13)
C9 0.0313(16) 0.0268(14) 0.0265(14) -0.0022(11) 0.0126(13) -0.0023(13)
C10 0.0440(19) 0.0252(14) 0.0345(16) -0.0019(12) 0.0161(15) -0.0035(14)
C11 0.0389(18) 0.0307(15) 0.0345(16) -0.0066(13) 0.0106(14) -0.0109(15)
C12 0.0290(17) 0.0398(17) 0.0290(15) -0.0017(13) 0.0051(13) -0.0001(14)
C13 0.0278(15) 0.0304(15) 0.0262(14) -0.0017(12) 0.0086(12) -0.0002(13)
C14 0.0220(14) 0.0284(14) 0.0273(14) 0.0005(12) 0.0025(12) 0.0005(12)
C19 0.058(3) 0.064(2) 0.070(3) -0.017(2) 0.030(2) -0.001(2)
C20 0.052(2) 0.0474(19) 0.0393(18) 0.0030(16) 0.0209(17) -0.0022(18)
C21 0.066(3) 0.072(3) 0.0293(17) -0.0004(17) 0.0080(18) 0.010(2)
C22 0.048(2) 0.0420(17) 0.0331(16) 0.0031(14) 0.0177(16) 0.0055(16)
C23 0.104(4) 0.054(2) 0.050(2) -0.0209(18) 0.047(2) -0.028(2)
C24 0.053(2) 0.089(3) 0.052(2) 0.019(2) 0.031(2) 0.028(2)
C25 0.058(2) 0.0398(18) 0.0398(18) 0.0036(15) 0.0254(17) 0.0039(17)
C26 0.0452(19) 0.0354(16) 0.0284(15) -0.0008(13) 0.0169(15) 0.0018(15)
C27 0.037(2) 0.050(2) 0.075(3) 0.007(2) 0.0063(19) 0.0071(18)
C28 0.047(2) 0.064(2) 0.058(2) -0.009(2) -0.0037(19) -0.004(2)
C29 0.083(3) 0.034(2) 0.089(3) 0.005(2) 0.023(3) -0.002(2)
C30 0.049(2) 0.067(3) 0.062(2) 0.000(2) 0.017(2) 0.018(2)
C31 0.046(2) 0.057(2) 0.065(2) 0.0030(19) 0.025(2) -0.0099(19)
C32 0.053(3) 0.101(3) 0.054(2) 0.034(2) 0.011(2) -0.009(3)
C33 0.058(3) 0.094(3) 0.064(3) -0.017(2) 0.007(2) -0.026(3)
C34 0.089(3) 0.044(2) 0.071(3) -0.007(2) 0.040(3) -0.015(2)
C35 0.054(2) 0.062(2) 0.055(2) -0.0072(19) 0.024(2) 0.009(2)
C36 0.089(3) 0.044(2) 0.059(2) -0.0170(19) 0.026(2) -0.002(2)
C37 0.060(3) 0.070(3) 0.060(2) 0.028(2) 0.022(2) 0.033(2)
C38 0.0337(19) 0.079(3) 0.0354(18) 0.0014(18) 0.0008(15) -0.0006(19)

loop_
_atom_type_symbol
_atom_type_description
_atom_type_scat_dispersion_real
_atom_type_scat_dispersion_imag
_atom_type_scat_source
C C 0.0033 0.0016 'International Tables Vol C Tables 4.2.6.8 and 6.1.1.4'
H H 0.0000 0.0000 'International Tables Vol C Tables 4.2.6.8 and 6.1.1.4'
N N 0.0061 0.0033 'International Tables Vol C Tables 4.2.6.8 and 6.1.1.4'
O O 0.0106 0.0060 'International Tables Vol C Tables 4.2.6.8 and 6.1.1.4'
Ti Ti 0.2776 0.4457 'International Tables Vol C Tables 4.2.6.8 and 6.1.1.4'

loop_
_geom_angle_atom_site_label_1
_geom_angle_atom_site_label_2
_geom_angle_atom_site_label_3
_geom_angle
_geom_angle_site_symmetry_1
_geom_angle_site_symmetry_3
_geom_angle_publ_flag
N5 Ti1 N6 113.15(12) . . ?
N5 Ti1 N7 97.22(11) . . ?
N6 Ti1 N7 96.98(12) . . ?
N5 Ti1 N2 120.19(11) . . ?
N6 Ti1 N2 123.20(12) . . ?
N7 Ti1 N2 94.51(11) . . ?
N5 Ti1 N1 95.78(10) . . ?
N6 Ti1 N1 96.83(11) . . ?
N7 Ti1 N1 155.53(11) . . ?
N2 Ti1 N1 61.02(9) . . ?
N5 Ti1 C1 105.49(10) . . ?
N6 Ti1 C1 117.25(11) . . ?
N7 Ti1 C1 125.31(11) . . ?
N2 Ti1 C1 31.36(9) . . ?
N1 Ti1 C1 30.48(9) . . ?
N5 Ti1 Ti2 165.04(8) . . ?
N6 Ti1 Ti2 68.24(9) . . ?
N7 Ti1 Ti2 97.36(8) . . ?
N2 Ti1 Ti2 55.16(7) . . ?
N1 Ti1 Ti2 69.40(7) . . ?
C1 Ti1 Ti2 62.87(7) . . ?
N8 Ti2 N10 111.64(13) . . ?
N8 Ti2 N9 97.20(12) . . ?
N10 Ti2 N9 97.21(12) . . ?
N8 Ti2 N3 125.02(12) . . ?
N10 Ti2 N3 119.87(12) . . ?
N9 Ti2 N3 94.37(10) . . ?
N8 Ti2 N4 96.60(11) . . ?
N10 Ti2 N4 96.24(10) . . ?
N9 Ti2 N4 155.62(10) . . ?
N3 Ti2 N4 61.27(9) . . ?
N8 Ti2 C14 112.49(11) . . ?
N10 Ti2 C14 111.53(11) . . ?
N9 Ti2 C14 125.26(10) . . ?
N3 Ti2 C14 30.94(8) . . ?
N4 Ti2 C14 30.36(8) . . ?
N8 Ti2 Ti1 50.26(10) . . ?
N10 Ti2 Ti1 160.09(8) . . ?
N9 Ti2 Ti1 93.82(9) . . ?
N3 Ti2 Ti1 75.50(8) . . ?
N4 Ti2 Ti1 79.81(7) . . ?
C14 Ti2 Ti1 74.54(6) . . ?
C7 O1 C9 105.3(2) . . ?
C1 N1 C18 129.7(4) . . ?
C1 N1 C18A 125.5(7) . . ?
C18 N1 C18A 8.7(9) . . ?
C1 N1 Ti1 88.10(17) . . ?
C18 N1 Ti1 139.6(4) . . ?
C18A N1 Ti1 139.0(7) . . ?
C1 N2 C20 123.2(3) . . ?
C1 N2 Ti1 96.19(18) . . ?
C20 N2 Ti1 138.0(2) . . ?
C14 N3 C22 123.4(3) . . ?
C14 N3 Ti2 96.26(17) . . ?
C22 N3 Ti2 139.9(2) . . ?
C14 N4 C26 127.2(2) . . ?
C14 N4 Ti2 90.28(16) . . ?
C26 N4 Ti2 140.00(19) . . ?
C28 N5 C27 111.4(3) . . ?
C28 N5 Ti1 128.1(2) . . ?
C27 N5 Ti1 120.3(2) . . ?
C30 N6 C29 110.3(3) . . ?
C30 N6 Ti1 126.8(2) . . ?
C29 N6 Ti1 121.6(2) . . ?
C32 N7 C31 109.7(3) . . ?
C32 N7 Ti1 120.0(2) . . ?
C31 N7 Ti1 130.0(2) . . ?
C33 N8 C34 112.7(3) . . ?
C33 N8 Ti2 118.8(3) . . ?
C34 N8 Ti2 128.5(3) . . ?
C36 N9 C35 110.6(3) . . ?
C36 N9 Ti2 129.8(2) . . ?
C35 N9 Ti2 119.6(2) . . ?
C38 N10 C37 110.2(3) . . ?
C38 N10 Ti2 126.0(2) . . ?
C37 N10 Ti2 123.6(3) . . ?
N1 C1 N2 111.8(3) . . ?
N1 C1 C2 127.9(3) . . ?
N2 C1 C2 120.2(3) . . ?
N1 C1 Ti1 61.41(15) . . ?
N2 C1 Ti1 52.45(15) . . ?
C2 C1 Ti1 161.1(2) . . ?
C7 C2 C3 115.1(3) . . ?
C7 C2 C1 123.1(3) . . ?
C3 C2 C1 121.8(3) . . ?
C4 C3 C2 122.3(3) . . ?
C5 C4 C3 121.1(3) . . ?
C4 C5 C6 118.6(3) . . ?
C5 C6 C7 119.0(3) . . ?
C5 C6 C8 135.0(3) . . ?
C7 C6 C8 106.0(2) . . ?
O1 C7 C2 124.3(2) . . ?
O1 C7 C6 111.7(3) . . ?
C2 C7 C6 124.0(3) . . ?
C10 C8 C9 118.2(3) . . ?
C10 C8 C6 136.3(3) . . ?
C9 C8 C6 105.5(2) . . ?
C13 C9 O1 124.3(2) . . ?
C13 C9 C8 124.2(3) . . ?
O1 C9 C8 111.5(3) . . ?
C11 C10 C8 118.9(3) . . ?
C10 C11 C12 121.2(3) . . ?
C13 C12 C11 122.1(3) . . ?
C9 C13 C12 115.4(3) . . ?
C9 C13 C14 123.2(3) . . ?
C12 C13 C14 121.4(3) . . ?
N4 C14 N3 112.1(2) . . ?
N4 C14 C13 126.1(2) . . ?
N3 C14 C13 121.8(2) . . ?
N4 C14 Ti2 59.36(14) . . ?
N3 C14 Ti2 52.80(14) . . ?
C13 C14 Ti2 174.42(19) . . ?
N1 C18 C17 109.4(6) . . ?
N1 C18 C15 115.4(6) . . ?
C17 C18 C15 109.5(6) . . ?
N1 C18 C16 106.8(6) . . ?
C17 C18 C16 107.7(6) . . ?
C15 C18 C16 107.7(6) . . ?
C15A C18A C16A 110.8(13) . . ?
C15A C18A N1 122.4(12) . . ?
C16A C18A N1 102.4(11) . . ?
C15A C18A C17A 110.0(12) . . ?
C16A C18A C17A 108.2(12) . . ?
N1 C18A C17A 102.0(11) . . ?
N2 C20 C19 112.4(3) . . ?
N3 C22 C21 111.0(3) . . ?
N4 C26 C24 111.8(3) . . ?
N4 C26 C25 105.7(2) . . ?
C24 C26 C25 108.5(3) . . ?
N4 C26 C23 112.1(3) . . ?
C24 C26 C23 110.0(3) . . ?
C25 C26 C23 108.6(3) . . ?

loop_
_geom_bond_atom_site_label_1
_geom_bond_atom_site_label_2
_geom_bond_distance
_geom_bond_site_symmetry_2
_geom_bond_publ_flag
Ti1 N5 1.899(3) . ?
Ti1 N6 1.907(3) . ?
Ti1 N7 1.932(2) . ?
Ti1 N2 2.053(3) . ?
Ti1 N1 2.261(2) . ?
Ti1 C1 2.574(3) . ?
Ti1 Ti2 7.4283(8) . ?
Ti2 N8 1.890(3) . ?
Ti2 N10 1.919(3) . ?
Ti2 N9 1.927(2) . ?
Ti2 N3 2.079(2) . ?
Ti2 N4 2.232(2) . ?
Ti2 C14 2.594(3) . ?
O1 C7 1.380(3) . ?
O1 C9 1.387(3) . ?
N1 C1 1.306(4) . ?
N1 C18 1.472(9) . ?
N1 C18A 1.521(17) . ?
N2 C1 1.347(4) . ?
N2 C20 1.468(4) . ?
N3 C14 1.342(3) . ?
N3 C22 1.458(4) . ?
N4 C14 1.311(3) . ?
N4 C26 1.482(3) . ?
N5 C28 1.443(4) . ?
N5 C27 1.446(4) . ?
N6 C30 1.444(4) . ?
N6 C29 1.465(4) . ?
N7 C32 1.451(5) . ?
N7 C31 1.451(4) . ?
N8 C33 1.441(5) . ?
N8 C34 1.451(5) . ?
N9 C36 1.451(4) . ?
N9 C35 1.457(4) . ?
N10 C38 1.441(5) . ?
N10 C37 1.460(4) . ?
C1 C2 1.501(4) . ?
C2 C7 1.384(4) . ?
C2 C3 1.402(4) . ?
C3 C4 1.396(4) . ?
C4 C5 1.376(5) . ?
C5 C6 1.395(4) . ?
C6 C7 1.404(4) . ?
C6 C8 1.436(4) . ?
C8 C10 1.401(4) . ?
C8 C9 1.408(4) . ?
C9 C13 1.385(4) . ?
C10 C11 1.376(5) . ?
C11 C12 1.397(4) . ?
C12 C13 1.393(4) . ?
C13 C14 1.503(4) . ?
C15 C18 1.517(10) . ?
C16 C18 1.551(11) . ?
C17 C18 1.515(10) . ?
C15A C18A 1.47(2) . ?
C16A C18A 1.52(2) . ?
C17A C18A 1.58(2) . ?
C19 C20 1.511(5) . ?
C21 C22 1.517(5) . ?
C23 C26 1.523(5) . ?
C24 C26 1.515(5) . ?
C25 C26 1.520(4) . ?

loop_
_geom_torsion_atom_site_label_1
_geom_torsion_atom_site_label_2
_geom_torsion_atom_site_label_3
_geom_torsion_atom_site_label_4
_geom_torsion
_geom_torsion_site_symmetry_1
_geom_torsion_site_symmetry_2
_geom_torsion_site_symmetry_3
_geom_torsion_site_symmetry_4
_geom_torsion_publ_flag
N5 Ti1 Ti2 N8 -168.0(3) . . . . ?
N6 Ti1 Ti2 N8 -69.65(14) . . . . ?
N7 Ti1 Ti2 N8 24.96(14) . . . . ?
N2 Ti1 Ti2 N8 115.34(13) . . . . ?
N1 Ti1 Ti2 N8 -176.32(12) . . . . ?
C1 Ti1 Ti2 N8 151.01(13) . . . . ?
N5 Ti1 Ti2 N10 164.5(4) . . . . ?
N6 Ti1 Ti2 N10 -97.1(3) . . . . ?
N7 Ti1 Ti2 N10 -2.5(3) . . . . ?
N2 Ti1 Ti2 N10 87.9(3) . . . . ?
N1 Ti1 Ti2 N10 156.2(3) . . . . ?
C1 Ti1 Ti2 N10 123.5(3) . . . . ?
N5 Ti1 Ti2 N9 -71.8(3) . . . . ?
N6 Ti1 Ti2 N9 26.53(12) . . . . ?
N7 Ti1 Ti2 N9 121.14(12) . . . . ?
N2 Ti1 Ti2 N9 -148.48(11) . . . . ?
N1 Ti1 Ti2 N9 -80.14(10) . . . . ?
C1 Ti1 Ti2 N9 -112.80(11) . . . . ?
N5 Ti1 Ti2 N3 21.7(3) . . . . ?
N6 Ti1 Ti2 N3 120.06(11) . . . . ?
N7 Ti1 Ti2 N3 -145.33(11) . . . . ?
N2 Ti1 Ti2 N3 -54.95(11) . . . . ?
N1 Ti1 Ti2 N3 13.39(9) . . . . ?
C1 Ti1 Ti2 N3 -19.27(10) . . . . ?
N5 Ti1 Ti2 N4 84.4(3) . . . . ?
N6 Ti1 Ti2 N4 -177.19(11) . . . . ?
N7 Ti1 Ti2 N4 -82.58(10) . . . . ?
N2 Ti1 Ti2 N4 7.80(10) . . . . ?
N1 Ti1 Ti2 N4 76.14(9) . . . . ?
C1 Ti1 Ti2 N4 43.48(9) . . . . ?
N5 Ti1 Ti2 C14 53.7(3) . . . . ?
N6 Ti1 Ti2 C14 152.11(11) . . . . ?
N7 Ti1 Ti2 C14 -113.28(11) . . . . ?
N2 Ti1 Ti2 C14 -22.90(10) . . . . ?
N1 Ti1 Ti2 C14 45.44(9) . . . . ?
C1 Ti1 Ti2 C14 12.77(9) . . . . ?
N5 Ti1 N1 C1 110.93(19) . . . . ?
N6 Ti1 N1 C1 -134.86(19) . . . . ?
N7 Ti1 N1 C1 -10.9(4) . . . . ?
N2 Ti1 N1 C1 -10.52(17) . . . . ?
Ti2 Ti1 N1 C1 -71.22(17) . . . . ?
N5 Ti1 N1 C18 -50.3(6) . . . . ?
N6 Ti1 N1 C18 63.9(6) . . . . ?
N7 Ti1 N1 C18 -172.2(6) . . . . ?
N2 Ti1 N1 C18 -171.8(6) . . . . ?
C1 Ti1 N1 C18 -161.3(6) . . . . ?
Ti2 Ti1 N1 C18 127.5(6) . . . . ?
N5 Ti1 N1 C18A -37.0(10) . . . . ?
N6 Ti1 N1 C18A 77.2(10) . . . . ?
N7 Ti1 N1 C18A -158.9(10) . . . . ?
N2 Ti1 N1 C18A -158.5(10) . . . . ?
C1 Ti1 N1 C18A -148.0(11) . . . . ?
Ti2 Ti1 N1 C18A 140.8(10) . . . . ?
N5 Ti1 N2 C1 -68.8(2) . . . . ?
N6 Ti1 N2 C1 88.7(2) . . . . ?
N7 Ti1 N2 C1 -169.90(19) . . . . ?
N1 Ti1 N2 C1 10.25(17) . . . . ?
Ti2 Ti1 N2 C1 94.26(18) . . . . ?
N5 Ti1 N2 C20 91.8(3) . . . . ?
N6 Ti1 N2 C20 -110.6(3) . . . . ?
N7 Ti1 N2 C20 -9.2(3) . . . . ?
N1 Ti1 N2 C20 170.9(4) . . . . ?
C1 Ti1 N2 C20 160.7(4) . . . . ?
Ti2 Ti1 N2 C20 -105.1(3) . . . . ?
N8 Ti2 N3 C14 74.9(2) . . . . ?
N10 Ti2 N3 C14 -82.3(2) . . . . ?
N9 Ti2 N3 C14 176.85(19) . . . . ?
N4 Ti2 N3 C14 -2.15(17) . . . . ?
Ti1 Ti2 N3 C14 84.02(17) . . . . ?
N8 Ti2 N3 C22 -97.3(4) . . . . ?
N10 Ti2 N3 C22 105.5(3) . . . . ?
N9 Ti2 N3 C22 4.6(4) . . . . ?
N4 Ti2 N3 C22 -174.4(4) . . . . ?
C14 Ti2 N3 C22 -172.2(5) . . . . ?
Ti1 Ti2 N3 C22 -88.2(3) . . . . ?
N8 Ti2 N4 C14 -124.34(19) . . . . ?
N10 Ti2 N4 C14 122.95(18) . . . . ?
N9 Ti2 N4 C14 -0.2(4) . . . . ?
N3 Ti2 N4 C14 2.19(17) . . . . ?
Ti1 Ti2 N4 C14 -76.77(17) . . . . ?
N8 Ti2 N4 C26 36.9(3) . . . . ?
N10 Ti2 N4 C26 -75.8(3) . . . . ?
N9 Ti2 N4 C26 161.0(3) . . . . ?
N3 Ti2 N4 C26 163.4(3) . . . . ?
C14 Ti2 N4 C26 161.2(4) . . . . ?
Ti1 Ti2 N4 C26 84.5(3) . . . . ?
N6 Ti1 N5 C28 17.1(3) . . . . ?
N7 Ti1 N5 C28 -83.7(3) . . . . ?
N2 Ti1 N5 C28 176.8(3) . . . . ?
N1 Ti1 N5 C28 117.1(3) . . . . ?
C1 Ti1 N5 C28 146.6(3) . . . . ?
Ti2 Ti1 N5 C28 109.3(4) . . . . ?
N6 Ti1 N5 C27 -168.5(2) . . . . ?
N7 Ti1 N5 C27 90.7(3) . . . . ?
N2 Ti1 N5 C27 -8.8(3) . . . . ?
N1 Ti1 N5 C27 -68.5(2) . . . . ?
C1 Ti1 N5 C27 -39.1(3) . . . . ?
Ti2 Ti1 N5 C27 -76.3(4) . . . . ?
N5 Ti1 N6 C30 131.2(3) . . . . ?
N7 Ti1 N6 C30 -127.8(3) . . . . ?
N2 Ti1 N6 C30 -27.7(3) . . . . ?
N1 Ti1 N6 C30 31.9(3) . . . . ?
C1 Ti1 N6 C30 8.1(3) . . . . ?
Ti2 Ti1 N6 C30 -32.6(3) . . . . ?
N5 Ti1 N6 C29 -63.2(3) . . . . ?
N7 Ti1 N6 C29 37.7(3) . . . . ?
N2 Ti1 N6 C29 137.8(3) . . . . ?
N1 Ti1 N6 C29 -162.5(3) . . . . ?
C1 Ti1 N6 C29 173.6(3) . . . . ?
Ti2 Ti1 N6 C29 132.9(3) . . . . ?
N5 Ti1 N7 C32 171.1(3) . . . . ?
N6 Ti1 N7 C32 56.6(3) . . . . ?
N2 Ti1 N7 C32 -67.7(3) . . . . ?
N1 Ti1 N7 C32 -67.4(4) . . . . ?
C1 Ti1 N7 C32 -74.1(3) . . . . ?
Ti2 Ti1 N7 C32 -12.3(3) . . . . ?
N5 Ti1 N7 C31 -16.5(3) . . . . ?
N6 Ti1 N7 C31 -131.0(3) . . . . ?
N2 Ti1 N7 C31 104.8(3) . . . . ?
N1 Ti1 N7 C31 105.1(4) . . . . ?
C1 Ti1 N7 C31 98.3(3) . . . . ?
Ti2 Ti1 N7 C31 160.2(3) . . . . ?
N10 Ti2 N8 C33 164.3(3) . . . . ?
N9 Ti2 N8 C33 -95.0(3) . . . . ?
N3 Ti2 N8 C33 5.5(3) . . . . ?
N4 Ti2 N8 C33 64.9(3) . . . . ?
C14 Ti2 N8 C33 38.0(3) . . . . ?
Ti1 Ti2 N8 C33 -6.0(2) . . . . ?
N10 Ti2 N8 C34 -17.4(3) . . . . ?
N9 Ti2 N8 C34 83.4(3) . . . . ?
N3 Ti2 N8 C34 -176.1(3) . . . . ?
N4 Ti2 N8 C34 -116.8(3) . . . . ?
C14 Ti2 N8 C34 -143.6(3) . . . . ?
Ti1 Ti2 N8 C34 172.3(3) . . . . ?
N8 Ti2 N9 C36 8.6(3) . . . . ?
N10 Ti2 N9 C36 121.6(3) . . . . ?
N3 Ti2 N9 C36 -117.5(3) . . . . ?
N4 Ti2 N9 C36 -115.4(3) . . . . ?
C14 Ti2 N9 C36 -115.5(3) . . . . ?
Ti1 Ti2 N9 C36 -41.8(3) . . . . ?
N8 Ti2 N9 C35 -173.8(3) . . . . ?
N10 Ti2 N9 C35 -60.8(3) . . . . ?
N3 Ti2 N9 C35 60.1(3) . . . . ?
N4 Ti2 N9 C35 62.2(4) . . . . ?
C14 Ti2 N9 C35 62.1(3) . . . . ?
Ti1 Ti2 N9 C35 135.8(3) . . . . ?
N8 Ti2 N10 C38 -116.6(3) . . . . ?
N9 Ti2 N10 C38 142.7(3) . . . . ?
N3 Ti2 N10 C38 43.4(3) . . . . ?
N4 Ti2 N10 C38 -16.9(3) . . . . ?
C14 Ti2 N10 C38 10.2(3) . . . . ?
Ti1 Ti2 N10 C38 -94.1(3) . . . . ?
N8 Ti2 N10 C37 68.5(3) . . . . ?
N9 Ti2 N10 C37 -32.2(3) . . . . ?
N3 Ti2 N10 C37 -131.5(2) . . . . ?
N4 Ti2 N10 C37 168.2(3) . . . . ?
C14 Ti2 N10 C37 -164.7(2) . . . . ?
Ti1 Ti2 N10 C37 91.0(3) . . . . ?
C18 N1 C1 N2 179.5(5) . . . . ?
C18A N1 C1 N2 169.9(8) . . . . ?
Ti1 N1 C1 N2 15.2(2) . . . . ?
C18 N1 C1 C2 4.0(7) . . . . ?
C18A N1 C1 C2 -5.6(10) . . . . ?
Ti1 N1 C1 C2 -160.3(3) . . . . ?
C18 N1 C1 Ti1 164.3(5) . . . . ?
C18A N1 C1 Ti1 154.7(9) . . . . ?
C20 N2 C1 N1 178.5(3) . . . . ?
Ti1 N2 C1 N1 -16.9(3) . . . . ?
C20 N2 C1 C2 -5.6(4) . . . . ?
Ti1 N2 C1 C2 159.0(2) . . . . ?
C20 N2 C1 Ti1 -164.7(3) . . . . ?
N5 Ti1 C1 N1 -74.6(2) . . . . ?
N6 Ti1 C1 N1 52.3(2) . . . . ?
N7 Ti1 C1 N1 174.49(18) . . . . ?
N2 Ti1 C1 N1 162.1(3) . . . . ?
Ti2 Ti1 C1 N1 95.24(18) . . . . ?
N5 Ti1 C1 N2 123.23(19) . . . . ?
N6 Ti1 C1 N2 -109.8(2) . . . . ?
N7 Ti1 C1 N2 12.4(2) . . . . ?
N1 Ti1 C1 N2 -162.1(3) . . . . ?
Ti2 Ti1 C1 N2 -66.89(17) . . . . ?
N5 Ti1 C1 C2 50.1(7) . . . . ?
N6 Ti1 C1 C2 177.1(6) . . . . ?
N7 Ti1 C1 C2 -60.8(7) . . . . ?
N2 Ti1 C1 C2 -73.1(6) . . . . ?
N1 Ti1 C1 C2 124.7(7) . . . . ?
Ti2 Ti1 C1 C2 -140.0(7) . . . . ?
N1 C1 C2 C7 -105.2(4) . . . . ?
N2 C1 C2 C7 79.7(4) . . . . ?
Ti1 C1 C2 C7 141.0(5) . . . . ?
N1 C1 C2 C3 76.3(4) . . . . ?
N2 C1 C2 C3 -98.8(3) . . . . ?
Ti1 C1 C2 C3 -37.5(8) . . . . ?
C7 C2 C3 C4 1.4(4) . . . . ?
C1 C2 C3 C4 -180.0(3) . . . . ?
C2 C3 C4 C5 -0.5(5) . . . . ?
C3 C4 C5 C6 -1.0(5) . . . . ?
C4 C5 C6 C7 1.6(4) . . . . ?
C4 C5 C6 C8 -178.0(3) . . . . ?
C9 O1 C7 C2 -178.5(2) . . . . ?
C9 O1 C7 C6 0.7(3) . . . . ?
C3 C2 C7 O1 178.2(2) . . . . ?
C1 C2 C7 O1 -0.4(4) . . . . ?
C3 C2 C7 C6 -0.8(4) . . . . ?
C1 C2 C7 C6 -179.4(3) . . . . ?
C5 C6 C7 O1 -179.8(2) . . . . ?
C8 C6 C7 O1 -0.1(3) . . . . ?
C5 C6 C7 C2 -0.6(4) . . . . ?
C8 C6 C7 C2 179.1(2) . . . . ?
C5 C6 C8 C10 0.2(6) . . . . ?
C7 C6 C8 C10 -179.5(3) . . . . ?
C5 C6 C8 C9 179.1(3) . . . . ?
C7 C6 C8 C9 -0.6(3) . . . . ?
C7 O1 C9 C13 176.8(2) . . . . ?
C7 O1 C9 C8 -1.1(3) . . . . ?
C10 C8 C9 C13 2.4(4) . . . . ?
C6 C8 C9 C13 -176.8(2) . . . . ?
C10 C8 C9 O1 -179.8(2) . . . . ?
C6 C8 C9 O1 1.1(3) . . . . ?
C9 C8 C10 C11 0.2(4) . . . . ?
C6 C8 C10 C11 179.0(3) . . . . ?
C8 C10 C11 C12 -1.2(4) . . . . ?
C10 C11 C12 C13 -0.2(4) . . . . ?
O1 C9 C13 C12 178.8(2) . . . . ?
C8 C9 C13 C12 -3.6(4) . . . . ?
O1 C9 C13 C14 -1.0(4) . . . . ?
C8 C9 C13 C14 176.5(2) . . . . ?
C11 C12 C13 C9 2.5(4) . . . . ?
C11 C12 C13 C14 -177.6(3) . . . . ?
C26 N4 C14 N3 -168.2(3) . . . . ?
Ti2 N4 C14 N3 -3.2(2) . . . . ?
C26 N4 C14 C13 13.7(5) . . . . ?
Ti2 N4 C14 C13 178.7(3) . . . . ?
C26 N4 C14 Ti2 -165.0(3) . . . . ?
C22 N3 C14 N4 177.5(3) . . . . ?
Ti2 N3 C14 N4 3.5(3) . . . . ?
C22 N3 C14 C13 -4.3(4) . . . . ?
Ti2 N3 C14 C13 -178.3(2) . . . . ?
C22 N3 C14 Ti2 174.0(4) . . . . ?
C9 C13 C14 N4 -100.2(4) . . . . ?
C12 C13 C14 N4 80.0(4) . . . . ?
C9 C13 C14 N3 81.9(4) . . . . ?
C12 C13 C14 N3 -97.9(3) . . . . ?
C9 C13 C14 Ti2 68(2) . . . . ?
C12 C13 C14 Ti2 -112(2) . . . . ?
N8 Ti2 C14 N4 62.6(2) . . . . ?
N10 Ti2 C14 N4 -63.7(2) . . . . ?
N9 Ti2 C14 N4 179.89(18) . . . . ?
N3 Ti2 C14 N4 -176.3(3) . . . . ?
Ti1 Ti2 C14 N4 96.25(17) . . . . ?
N8 Ti2 C14 N3 -121.2(2) . . . . ?
N10 Ti2 C14 N3 112.5(2) . . . . ?
N9 Ti2 C14 N3 -3.9(2) . . . . ?
N4 Ti2 C14 N3 176.3(3) . . . . ?
Ti1 Ti2 C14 N3 -87.49(18) . . . . ?
N8 Ti2 C14 C13 -106(2) . . . . ?
N10 Ti2 C14 C13 127(2) . . . . ?
N9 Ti2 C14 C13 11(2) . . . . ?
N3 Ti2 C14 C13 15(2) . . . . ?
N4 Ti2 C14 C13 -169(2) . . . . ?
Ti1 Ti2 C14 C13 -73(2) . . . . ?
C1 N1 C18 C17 151.6(4) . . . . ?
C18A N1 C18 C17 -144(7) . . . . ?
Ti1 N1 C18 C17 -53.1(8) . . . . ?
C1 N1 C18 C15 27.6(9) . . . . ?
C18A N1 C18 C15 92(6) . . . . ?
Ti1 N1 C18 C15 -177.0(3) . . . . ?
C1 N1 C18 C16 -92.1(6) . . . . ?
C18A N1 C18 C16 -28(6) . . . . ?
Ti1 N1 C18 C16 63.3(8) . . . . ?
C1 N1 C18A C15A -45.9(17) . . . . ?
C18 N1 C18A C15A -168(8) . . . . ?
Ti1 N1 C18A C15A 93.5(15) . . . . ?
C1 N1 C18A C16A -170.7(7) . . . . ?
C18 N1 C18A C16A 68(6) . . . . ?
Ti1 N1 C18A C16A -31.3(16) . . . . ?
C1 N1 C18A C17A 77.4(11) . . . . ?
C18 N1 C18A C17A -44(6) . . . . ?
Ti1 N1 C18A C17A -143.2(7) . . . . ?
C1 N2 C20 C19 95.2(4) . . . . ?
Ti1 N2 C20 C19 -61.6(4) . . . . ?
C14 N3 C22 C21 -109.3(3) . . . . ?
Ti2 N3 C22 C21 61.4(4) . . . . ?
C14 N4 C26 C24 52.4(4) . . . . ?
Ti2 N4 C26 C24 -103.8(3) . . . . ?
C14 N4 C26 C25 170.2(3) . . . . ?
Ti2 N4 C26 C25 14.0(4) . . . . ?
C14 N4 C26 C23 -71.7(4) . . . . ?
Ti2 N4 C26 C23 132.2(3) . . . . ?
